data_9005391
loop_
_publ_author_name
'Tiepolo, M.'
'Zanetti, A.'
'Oberti, R.'

_publ_section_title
;
 Detection, crystal-chemical mechanisms and petrological implications of
 Ti4+ partitioning in pargasite and kaersutite
 Sample: K4
;
_journal_name_full 'European Journal of Mineralogy'
_journal_page_first 345
_journal_page_last 354
_journal_volume 11
_journal_year 1999
_chemical_formula_sum
;Al2.61 Ca1.789 Cl0.003 F0.014 H1.378 K0.215 Mg3.976 Na0.901 O23.983 Si5.86
 Ti0.67
;
_chemical_name_mineral Kaersutite
_space_group_IT_number 12
_symmetry_space_group_name_Hall '-C 2y'
_symmetry_space_group_name_H-M 'C 1 2/m 1'
_cell_angle_alpha 90
_cell_angle_beta 105.44
_cell_angle_gamma 90
_cell_formula_units_Z 2
_cell_length_a 9.903
_cell_length_b 17.995
_cell_length_c 5.304
_cell_volume 911.084
_database_code_amcsd 0006776
_exptl_crystal_density_diffrn 3.098
_cod_original_formula_sum 'O23.983 F.014 Cl.003 Si5.86 Al2.61 Mg3.976 Ti.67 Ca1.789 Na.901 K.215 H1.378'
_cod_database_code 9005391

loop_
_space_group_symop_operation_xyz
x,y,z
1/2+x,1/2+y,z
x,-y,z
1/2+x,1/2-y,z
-x,y,-z
1/2-x,1/2+y,-z
-x,-y,-z
1/2-x,1/2-y,-z

loop_
_atom_site_label
_atom_site_fract_x
_atom_site_fract_y
_atom_site_fract_z
_atom_site_occupancy
_atom_site_U_iso_or_equiv
_atom_site_type_symbol
_atom_site_attached_hydrogens
O1 0.10690 0.08690 0.21900 1.00000 0.01013 O 0
O2 0.11810 0.17210 0.73090 1.00000 0.00988 O 0
O3 0.10700 0.00000 0.71610 0.68900 0.01153 O 0
F3 0.10700 0.00000 0.71610 0.00700 0.01153 F 0
Cl3 0.10700 0.00000 0.71610 0.00150 0.01153 Cl 0
O-h3 0.10700 0.00000 0.71610 0.30250 0.01153 O 0
O4 0.36600 0.25040 0.78850 1.00000 0.01254 O 0
O5 0.34960 0.14010 0.11480 1.00000 0.01393 O 0
O6 0.34450 0.11540 0.61270 1.00000 0.01456 O 0
O7 0.34030 0.00000 0.27740 1.00000 0.01646 O 0
SiT1 0.28090 0.08530 0.30490 0.73250 0.00646 Si 0
AlT1 0.28090 0.08530 0.30490 0.26750 0.00646 Al 0
SiT2 0.29000 0.17270 0.81330 0.73250 0.00608 Si 0
AlT2 0.29000 0.17270 0.81330 0.26750 0.00608 Al 0
MgM1 0.00000 0.08680 0.50000 0.84000 0.01140 Mg 0
TiM1 0.00000 0.08680 0.50000 0.16000 0.01140 Ti 0
MgM2 0.00000 0.17700 0.00000 0.71000 0.00760 Mg 0
TiM2 0.00000 0.17700 0.00000 0.12500 0.00760 Ti 0
AlM2 0.00000 0.17700 0.00000 0.16500 0.00760 Al 0
MgM3 0.00000 0.00000 0.00000 0.76000 0.00937 Mg 0
TiM3 0.00000 0.00000 0.00000 0.10000 0.00937 Ti 0
AlM3 0.00000 0.00000 0.00000 0.14000 0.00937 Al 0
MgM4 0.00000 0.27960 0.50000 0.02900 0.01077 Mg 0
CaM4 0.00000 0.27960 0.50000 0.44730 0.01077 Ca 0
NaM4 0.00000 0.27960 0.50000 0.02350 0.01077 Na 0
MgM4* 0.00000 0.25610 0.50000 0.02900 0.02001 Mg 0
CaM4* 0.00000 0.25610 0.50000 0.44730 0.02001 Ca 0
NaM4* 0.00000 0.25610 0.50000 0.02350 0.02001 Na 0
NaA 0.00000 0.50000 0.00000 0.26900 0.02660 Na 0
KA 0.00000 0.50000 0.00000 0.07170 0.02660 K 0
NaAm 0.04190 0.50000 0.08870 0.13450 0.02976 Na 0
KAm 0.04190 0.50000 0.08870 0.03580 0.02976 K 0
NaA2 0.00000 0.46890 0.00000 0.13450 0.03040 Na 0
KA2 0.00000 0.46890 0.00000 0.03580 0.03040 K 0
H 0.20380 0.00000 0.78890 0.68900 0.00887 H 0

loop_
_cod_changelog_entry_id
_cod_changelog_entry_author
_cod_changelog_entry_date
_cod_changelog_entry_text
1
;cod-tools version 3.8.0
Id: cif_guess_AMCSD_atom_types 9581 2023-05-17 12:35:41Z saulius
;
2023-05-23T09:19:11+03:00
;Derived atom types and hydrogen counts
from atom names that follow the AMCSD naming convention
(Wat == water, O-H == hydroxyl).
;

loop_
_cod_related_entry_id
_cod_related_entry_database
_cod_related_entry_code
1 AMCSD 0006776
